data_7711880
loop_
_publ_author_name
'Jiang, Ming'
'Zhang, Juzheng'
'Xu, Shihang'
'Li, Yanping'
'Li, Wenjuan'
'Liang, Hong'
'Yang, Feng'

_publ_section_title
;
 Designing a multitarget In(III) compound to overcome the resistance of
 lung cancer cells to cisplatin.
;
_journal_issue 2
_journal_name_full 'Dalton transactions (Cambridge, England : 2003)'
_journal_page_first 269
_journal_page_last 280
_journal_paper_doi 10.1039/d2dt03374g
_journal_volume 52
_journal_year 2023
_chemical_formula_moiety 'C9 H11 Cl2 In N4 S'
_chemical_formula_sum 'C9 H11 Cl2 In N4 S'
_chemical_formula_weight 393.00
_space_group_crystal_system monoclinic
_space_group_IT_number 14
_space_group_name_Hall '-P 2yn'
_space_group_name_H-M_alt 'P 1 21/n 1'
_atom_sites_solution_hydrogens geom
_audit_creation_date 2022-11-09
_audit_creation_method
;
Olex2 1.5
(compiled 2022.04.07 svn.rca3783a0 for OlexSys, GUI svn.r6498)
;
_audit_update_record
;
2022-11-13 deposited with the CCDC.	2022-12-02 downloaded from the CCDC.
;
_cell_angle_alpha 90
_cell_angle_beta 100.011(4)
_cell_angle_gamma 90
_cell_formula_units_Z 4
_cell_length_a 9.2963(4)
_cell_length_b 13.7922(6)
_cell_length_c 10.8317(5)
_cell_measurement_reflns_used 2545
_cell_measurement_temperature 296(2)
_cell_measurement_theta_max 28.0760
_cell_measurement_theta_min 3.6940
_cell_volume 1367.66(11)
_computing_cell_refinement 'CrysAlisPro 1.171.38.43 (Rigaku OD, 2015)'
_computing_data_collection 'CrysAlisPro 1.171.38.43 (Rigaku OD, 2015)'
_computing_data_reduction 'CrysAlisPro 1.171.38.43 (Rigaku OD, 2015)'
_computing_molecular_graphics 'Olex2 1.5 (Dolomanov et al., 2009)'
_computing_publication_material 'Olex2 1.5 (Dolomanov et al., 2009)'
_computing_structure_refinement 'SHELXL 2018/3 (Sheldrick, 2015)'
_computing_structure_solution 'XS (Sheldrick, 2008)'
_diffrn_ambient_temperature 296.15
_diffrn_detector_area_resol_mean 15.9784
_diffrn_detector_type Eos
_diffrn_measured_fraction_theta_full 0.998
_diffrn_measured_fraction_theta_max 0.998
_diffrn_measurement_details
;
List of Runs (angles in degrees, time in seconds):

  # Type    Start    End  Width  t~exp~   \w     \q     \k     \f   Frames
#--------------------------------------------------------------------------
  1  \w    -96.00 -35.00   1.00    5.00    --  -19.88-178.00 -90.00   61
  2  \w    -64.00  53.00   1.00    5.00    --  -19.88  19.00 -30.00  117
  3  \w    -92.00   6.00   1.00    5.00    --  -19.88 -38.00 120.00   98
  4  \w    -26.00  88.00   1.00    5.00    --   17.61  19.00  30.00  114
;
_diffrn_measurement_device 'four-circle diffractometer'
_diffrn_measurement_device_type 'SuperNova, Single source at offset, Eos'
_diffrn_measurement_method '\w scans'
_diffrn_radiation_type MoK\a
_diffrn_radiation_wavelength 0.71073
_diffrn_reflns_av_R_equivalents 0.0514
_diffrn_reflns_av_unetI/netI 0.0452
_diffrn_reflns_Laue_measured_fraction_full 0.998
_diffrn_reflns_Laue_measured_fraction_max 0.998
_diffrn_reflns_limit_h_max 11
_diffrn_reflns_limit_h_min -11
_diffrn_reflns_limit_k_max 16
_diffrn_reflns_limit_k_min -13
_diffrn_reflns_limit_l_max 12
_diffrn_reflns_limit_l_min -12
_diffrn_reflns_number 9027
_diffrn_reflns_point_group_measured_fraction_full 0.998
_diffrn_reflns_point_group_measured_fraction_max 0.998
_diffrn_reflns_theta_full 24.991
_diffrn_reflns_theta_max 24.991
_diffrn_reflns_theta_min 3.502
_exptl_absorpt_coefficient_mu 2.254
_exptl_absorpt_correction_T_max 1.00000
_exptl_absorpt_correction_T_min 0.43449
_exptl_absorpt_correction_type multi-scan
_exptl_absorpt_process_details
;
CrysAlisPro 1.171.38.43 (Rigaku Oxford Diffraction, 2015)
Empirical absorption correction using spherical harmonics,
 implemented in SCALE3 ABSPACK scaling algorithm.
;
_exptl_crystal_colour 'metallic yellowish yellow'
_exptl_crystal_colour_lustre metallic
_exptl_crystal_colour_modifier yellowish
_exptl_crystal_colour_primary yellow
_exptl_crystal_density_diffrn 1.909
_exptl_crystal_density_method 'not measured'
_exptl_crystal_description plate
_exptl_crystal_F_000 768
_exptl_crystal_preparation 'heated 343k'
_exptl_crystal_size_max 0.23
_exptl_crystal_size_mid 0.15
_exptl_crystal_size_min 0.12
_refine_diff_density_max 1.077
_refine_diff_density_min -0.536
_refine_diff_density_rms 0.103
_refine_ls_extinction_method none
_refine_ls_goodness_of_fit_ref 1.047
_refine_ls_hydrogen_treatment constr
_refine_ls_matrix_type full
_refine_ls_number_parameters 156
_refine_ls_number_reflns 2399
_refine_ls_number_restraints 0
_refine_ls_restrained_S_all 1.047
_refine_ls_R_factor_all 0.0515
_refine_ls_R_factor_gt 0.0356
_refine_ls_shift/su_max 0.000
_refine_ls_shift/su_mean 0.000
_refine_ls_structure_factor_coef Fsqd
_refine_ls_weighting_details 'w=1/[\s^2^(Fo^2^)+(0.0399P)^2^] where P=(Fo^2^+2Fc^2^)/3'
_refine_ls_weighting_scheme calc
_refine_ls_wR_factor_gt 0.0804
_refine_ls_wR_factor_ref 0.0879
_reflns_Friedel_coverage 0.000
_reflns_number_gt 1859
_reflns_number_total 2399
_reflns_threshold_expression 'I > 2\s(I)'
_cod_data_source_file d2dt03374g2.cif
_cod_data_source_block c2
_cod_depositor_comments 'Adding full bibliography for 7711878--7711882.cif.'
_cod_original_cell_volume 1367.67(10)
_cod_database_code 7711880
_shelx_shelxl_version_number 2018/3
_shelx_space_group_comment
;
The symmetry employed for this shelxl refinement is uniquely defined
by the following loop, which should always be used as a source of
symmetry information in preference to the above space-group names.
They are only intended as comments.
;
_shelx_estimated_absorpt_t_max 0.774
_shelx_estimated_absorpt_t_min 0.625
_olex2_refinement_description
;
1. Fixed Uiso
 At 1.2 times of:
  All C(H) groups, All N(H) groups
 At 1.5 times of:
  All C(H,H,H) groups
2.a Aromatic/amide H refined with riding coordinates:
 C3(H3), C11(H11), C15(H15), N4(H4), C6(H6)
2.b Idealised Me refined as rotating group:
 C8(H8A,H8B,H8C), C0AA(H0AA,H0AB,H0AC)
;
_olex2_submission_special_instructions 'No special instructions were received'
_oxdiff_exptl_absorpt_empirical_details
;
Empirical correction (ABSPACK) includes:
- Absorption correction using spherical harmonics
- Frame scaling
;

loop_
_space_group_symop_operation_xyz
'x, y, z'
'-x+1/2, y+1/2, -z+1/2'
'-x, -y, -z'
'x-1/2, -y-1/2, z-1/2'

loop_
_atom_site_label
_atom_site_type_symbol
_atom_site_fract_x
_atom_site_fract_y
_atom_site_fract_z
_atom_site_U_iso_or_equiv
_atom_site_adp_type
_atom_site_occupancy
_atom_site_site_symmetry_order
_atom_site_calc_flag
_atom_site_refinement_flags_posn
_atom_site_refinement_flags_adp
_atom_site_refinement_flags_occupancy
_atom_site_disorder_assembly
_atom_site_disorder_group
In1 In 0.10480(3) 0.05975(2) 0.17135(3) 0.04033(15) Uani 1 1 d . . . . .
Cl2 Cl 0.33089(13) 0.05939(8) 0.32420(12) 0.0473(3) Uani 1 1 d . . . . .
S1 S 0.08839(15) 0.23210(9) 0.10750(13) 0.0530(4) Uani 1 1 d . . . . .
C3 C -0.0207(5) -0.2355(4) 0.3028(5) 0.0509(13) Uani 1 1 d . . . . .
H3 H 0.004412 -0.299694 0.290902 0.061 Uiso 1 1 calc R U . . .
C11 C -0.1163(5) -0.2129(4) 0.3800(5) 0.0519(13) Uani 1 1 d . . . . .
H11 H -0.158009 -0.261901 0.421082 0.062 Uiso 1 1 calc R U . . .
C15 C -0.1516(5) -0.1179(3) 0.3976(4) 0.0427(11) Uani 1 1 d . . . . .
H15 H -0.216607 -0.102212 0.450766 0.051 Uiso 1 1 calc R U . . .
C19 C -0.0892(4) -0.0450(3) 0.3350(4) 0.0336(11) Uani 1 1 d . . . . .
N1 N 0.0055(4) -0.0685(2) 0.2570(3) 0.0370(9) Uani 1 1 d . . . . .
N2 N -0.0477(4) 0.1172(3) 0.2908(3) 0.0343(8) Uani 1 1 d . . . . .
N3 N -0.0627(4) 0.2146(3) 0.3061(4) 0.0416(9) Uani 1 1 d . . . . .
C4 C -0.1208(4) 0.0577(3) 0.3486(4) 0.0338(11) Uani 1 1 d . . . . .
N4 N -0.0016(4) 0.3642(3) 0.2506(4) 0.0521(11) Uani 1 1 d . . . . .
H4 H 0.034207 0.401858 0.200377 0.063 Uiso 1 1 calc R U . . .
C6 C 0.0383(5) -0.1614(3) 0.2425(4) 0.0454(12) Uani 1 1 d . . . . .
H6 H 0.103663 -0.176837 0.189481 0.055 Uiso 1 1 calc R U . . .
C7 C 0.0022(5) 0.2690(3) 0.2310(4) 0.0411(11) Uani 1 1 d . . . . .
C8 C -0.2314(5) 0.0916(4) 0.4239(5) 0.0490(13) Uani 1 1 d . . . . .
H8A H -0.326199 0.067892 0.386783 0.073 Uiso 1 1 calc R U . . .
H8B H -0.232833 0.161222 0.425149 0.073 Uiso 1 1 calc R U . . .
H8C H -0.206359 0.067591 0.508043 0.073 Uiso 1 1 calc R U . . .
C0AA C -0.0625(6) 0.4079(4) 0.3519(5) 0.0581(15) Uani 1 1 d . . . . .
H0AA H -0.074270 0.476301 0.337396 0.087 Uiso 1 1 calc R U . . .
H0AB H 0.002191 0.397000 0.429885 0.087 Uiso 1 1 calc R U . . .
H0AC H -0.155840 0.379207 0.355377 0.087 Uiso 1 1 calc R U . . .
Cl1 Cl 0.18266(13) -0.03254(10) 0.00447(11) 0.0485(3) Uani 1 1 d . . . . .

loop_
_atom_site_aniso_label
_atom_site_aniso_U_11
_atom_site_aniso_U_22
_atom_site_aniso_U_33
_atom_site_aniso_U_23
_atom_site_aniso_U_13
_atom_site_aniso_U_12
In1 0.0461(2) 0.0419(3) 0.0366(2) 0.00038(14) 0.01736(17) 0.00106(15)
Cl2 0.0464(7) 0.0524(8) 0.0440(8) 0.0005(6) 0.0102(6) -0.0023(6)
S1 0.0667(8) 0.0448(8) 0.0531(9) 0.0083(6) 0.0258(7) -0.0004(6)
C3 0.055(3) 0.037(3) 0.059(4) 0.000(2) 0.007(3) 0.001(2)
C11 0.052(3) 0.044(3) 0.058(4) 0.012(3) 0.005(3) -0.009(3)
C15 0.041(3) 0.050(3) 0.036(3) 0.004(2) 0.006(2) -0.003(2)
C19 0.033(2) 0.042(3) 0.026(2) -0.0004(19) 0.0039(19) -0.002(2)
N1 0.037(2) 0.040(2) 0.034(2) -0.0049(17) 0.0089(17) -0.0006(17)
N2 0.039(2) 0.031(2) 0.034(2) -0.0037(16) 0.0082(17) 0.0002(17)
N3 0.041(2) 0.039(2) 0.047(3) -0.0016(19) 0.0138(19) -0.0026(18)
C4 0.034(2) 0.040(3) 0.027(3) 0.0003(19) 0.0031(19) -0.004(2)
N4 0.060(3) 0.037(2) 0.062(3) -0.001(2) 0.020(2) -0.001(2)
C6 0.049(3) 0.045(3) 0.044(3) -0.008(2) 0.014(2) 0.000(2)
C7 0.037(2) 0.042(3) 0.044(3) -0.002(2) 0.006(2) 0.000(2)
C8 0.051(3) 0.054(3) 0.047(3) 0.006(2) 0.022(2) -0.001(3)
C0AA 0.059(3) 0.043(3) 0.071(4) -0.009(3) 0.006(3) -0.003(3)
Cl1 0.0444(6) 0.0667(8) 0.0372(7) -0.0064(6) 0.0148(5) 0.0052(6)

loop_
_atom_type_symbol
_atom_type_description
_atom_type_scat_dispersion_real
_atom_type_scat_dispersion_imag
_atom_type_scat_source
C C 0.0033 0.0016 'International Tables Vol C Tables 4.2.6.8 and 6.1.1.4'
H H 0.0000 0.0000 'International Tables Vol C Tables 4.2.6.8 and 6.1.1.4'
Cl Cl 0.1484 0.1585 'International Tables Vol C Tables 4.2.6.8 and 6.1.1.4'
In In -0.7276 1.3100 'International Tables Vol C Tables 4.2.6.8 and 6.1.1.4'
N N 0.0061 0.0033 'International Tables Vol C Tables 4.2.6.8 and 6.1.1.4'
S S 0.1246 0.1234 'International Tables Vol C Tables 4.2.6.8 and 6.1.1.4'

loop_
_geom_angle_atom_site_label_1
_geom_angle_atom_site_label_2
_geom_angle_atom_site_label_3
_geom_angle
_geom_angle_site_symmetry_1
_geom_angle_site_symmetry_3
_geom_angle_publ_flag
Cl2 In1 S1 101.29(4) . . ?
N1 In1 Cl2 94.86(10) . . ?
N1 In1 S1 148.74(9) . . ?
N1 In1 Cl1 95.22(9) . . ?
N2 In1 Cl2 99.61(10) . . ?
N2 In1 S1 78.80(10) . . ?
N2 In1 N1 72.19(12) . . ?
N2 In1 Cl1 157.60(10) . . ?
Cl1 In1 Cl2 99.87(4) . . ?
Cl1 In1 S1 107.96(4) . . ?
C7 S1 In1 94.58(16) . . ?
C11 C3 H3 120.7 . . ?
C11 C3 C6 118.6(5) . . ?
C6 C3 H3 120.7 . . ?
C3 C11 H11 119.9 . . ?
C3 C11 C15 120.2(5) . . ?
C15 C11 H11 119.9 . . ?
C11 C15 H15 120.3 . . ?
C11 C15 C19 119.5(4) . . ?
C19 C15 H15 120.3 . . ?
C15 C19 C4 122.9(4) . . ?
N1 C19 C15 119.9(4) . . ?
N1 C19 C4 117.3(4) . . ?
C19 N1 In1 114.9(3) . . ?
C6 N1 In1 125.7(3) . . ?
C6 N1 C19 119.3(4) . . ?
N3 N2 In1 120.7(3) . . ?
C4 N2 In1 119.8(3) . . ?
C4 N2 N3 119.5(4) . . ?
C7 N3 N2 114.5(4) . . ?
C19 C4 C8 121.9(4) . . ?
N2 C4 C19 115.8(4) . . ?
N2 C4 C8 122.3(4) . . ?
C7 N4 H4 118.1 . . ?
C7 N4 C0AA 123.7(4) . . ?
C0AA N4 H4 118.1 . . ?
C3 C6 H6 118.7 . . ?
N1 C6 C3 122.6(4) . . ?
N1 C6 H6 118.7 . . ?
N3 C7 S1 128.5(4) . . ?
N3 C7 N4 115.6(4) . . ?
N4 C7 S1 115.9(3) . . ?
C4 C8 H8A 109.5 . . ?
C4 C8 H8B 109.5 . . ?
C4 C8 H8C 109.5 . . ?
H8A C8 H8B 109.5 . . ?
H8A C8 H8C 109.5 . . ?
H8B C8 H8C 109.5 . . ?
N4 C0AA H0AA 109.5 . . ?
N4 C0AA H0AB 109.5 . . ?
N4 C0AA H0AC 109.5 . . ?
H0AA C0AA H0AB 109.5 . . ?
H0AA C0AA H0AC 109.5 . . ?
H0AB C0AA H0AC 109.5 . . ?

loop_
_geom_bond_atom_site_label_1
_geom_bond_atom_site_label_2
_geom_bond_distance
_geom_bond_site_symmetry_2
_geom_bond_publ_flag
In1 Cl2 2.4390(13) . ?
In1 S1 2.4729(13) . ?
In1 N1 2.267(3) . ?
In1 N2 2.224(3) . ?
In1 Cl1 2.4220(12) . ?
S1 C7 1.750(4) . ?
C3 H3 0.9300 . ?
C3 C11 1.359(7) . ?
C3 C6 1.377(6) . ?
C11 H11 0.9300 . ?
C11 C15 1.372(7) . ?
C15 H15 0.9300 . ?
C15 C19 1.394(6) . ?
C19 N1 1.361(5) . ?
C19 C4 1.459(6) . ?
N1 C6 1.333(5) . ?
N2 N3 1.363(5) . ?
N2 C4 1.295(5) . ?
N3 C7 1.327(6) . ?
C4 C8 1.494(6) . ?
N4 H4 0.8600 . ?
N4 C7 1.331(5) . ?
N4 C0AA 1.451(6) . ?
C6 H6 0.9300 . ?
C8 H8A 0.9600 . ?
C8 H8B 0.9600 . ?
C8 H8C 0.9600 . ?
C0AA H0AA 0.9600 . ?
C0AA H0AB 0.9600 . ?
C0AA H0AC 0.9600 . ?

loop_
_geom_torsion_atom_site_label_1
_geom_torsion_atom_site_label_2
_geom_torsion_atom_site_label_3
_geom_torsion_atom_site_label_4
_geom_torsion
_geom_torsion_site_symmetry_1
_geom_torsion_site_symmetry_2
_geom_torsion_site_symmetry_3
_geom_torsion_site_symmetry_4
_geom_torsion_publ_flag
In1 S1 C7 N3 -15.4(4) . . . . ?
In1 S1 C7 N4 166.1(3) . . . . ?
In1 N1 C6 C3 176.4(4) . . . . ?
In1 N2 N3 C7 9.6(5) . . . . ?
In1 N2 C4 C19 3.4(5) . . . . ?
In1 N2 C4 C8 -176.2(3) . . . . ?
C3 C11 C15 C19 0.4(7) . . . . ?
C11 C3 C6 N1 0.1(8) . . . . ?
C11 C15 C19 N1 0.2(7) . . . . ?
C11 C15 C19 C4 -179.9(4) . . . . ?
C15 C19 N1 In1 -177.0(3) . . . . ?
C15 C19 N1 C6 -0.6(6) . . . . ?
C15 C19 C4 N2 175.8(4) . . . . ?
C15 C19 C4 C8 -4.6(7) . . . . ?
C19 N1 C6 C3 0.5(7) . . . . ?
N1 C19 C4 N2 -4.3(6) . . . . ?
N1 C19 C4 C8 175.3(4) . . . . ?
N2 N3 C7 S1 6.4(6) . . . . ?
N2 N3 C7 N4 -175.1(4) . . . . ?
N3 N2 C4 C19 -175.2(4) . . . . ?
N3 N2 C4 C8 5.2(7) . . . . ?
C4 C19 N1 In1 3.1(5) . . . . ?
C4 C19 N1 C6 179.5(4) . . . . ?
C4 N2 N3 C7 -171.9(4) . . . . ?
C6 C3 C11 C15 -0.5(8) . . . . ?
C0AA N4 C7 S1 -177.2(4) . . . . ?
C0AA N4 C7 N3 4.1(7) . . . . ?
